data_7229882
loop_
_publ_author_name
'Wong, Lawrence W.-Y.'
'Au Yeung, Alex S.-F.'
'Tam, Gemma S.-S.'
'Kan, Jack W.-H.'
'Sung, Herman H.-Y.'
'Sheong, Fu Kit'
'Lin, Zhenyang'
'Williams, Ian D.'

_publ_section_title
;
 Isolation and enantiostability of the B-chiral bis(salicylato)borate
 anions [BR(Sal)2] and [BS(Sal)2]
;
_journal_issue 3
_journal_name_full 'RSC Advances'
_journal_page_first 1451
_journal_paper_doi 10.1039/C7RA11997F
_journal_volume 8
_journal_year 2018
_chemical_absolute_configuration ad
_chemical_formula_moiety 'C20 H25 N2 O2, C14 H8 B O6'
_chemical_formula_sum 'C34 H33 B N2 O8'
_chemical_formula_weight 608.43
_space_group_crystal_system triclinic
_space_group_IT_number 1
_space_group_name_Hall 'P 1'
_space_group_name_H-M_alt 'P 1'
_symmetry_space_group_name_Hall 'P 1'
_symmetry_space_group_name_H-M 'P 1'
_atom_sites_solution_hydrogens mixed
_atom_sites_solution_primary iterative
_audit_creation_date 2017-10-23
_audit_creation_method
;
Olex2 1.2
(compiled 2017.08.10 svn.r3458 for OlexSys, GUI svn.r5381)
;
_audit_update_record
;
2017-10-24 deposited with the CCDC.
2017-12-18 downloaded from the CCDC.
;
_cell_angle_alpha 89.020(3)
_cell_angle_beta 76.831(3)
_cell_angle_gamma 65.860(4)
_cell_formula_units_Z 1
_cell_length_a 7.9518(3)
_cell_length_b 9.5337(5)
_cell_length_c 10.5702(3)
_cell_measurement_reflns_used 8405
_cell_measurement_temperature 99.9(2)
_cell_measurement_theta_max 75.3010
_cell_measurement_theta_min 5.1010
_cell_volume 709.41(6)
_computing_cell_refinement
;
CrysAlisPro, Agilent Technologies,
Version 1.171.36.32 (release 02-08-2013 CrysAlis171 .NET)
(compiled Aug  2 2013,16:46:58)
;
_computing_data_collection
;
CrysAlisPro, Agilent Technologies,
Version 1.171.36.32 (release 02-08-2013 CrysAlis171 .NET)
(compiled Aug  2 2013,16:46:58)
;
_computing_data_reduction
;
CrysAlisPro, Agilent Technologies,
Version 1.171.36.32 (release 02-08-2013 CrysAlis171 .NET)
(compiled Aug  2 2013,16:46:58)
;
_computing_molecular_graphics 'Olex2 (Dolomanov et al., 2009)'
_computing_publication_material 'Olex2 (Dolomanov et al., 2009)'
_computing_structure_refinement 'ShelXL (Sheldrick, 2015)'
_computing_structure_solution
;
Superflip (Palatinus & Chapuis, 2007;Palatinus & van der Lee, 2008;
Palatinus et al., 2012)
;
_diffrn_ambient_temperature 99.9(2)
_diffrn_detector_area_resol_mean 10.3587
_diffrn_measured_fraction_theta_full 0.998
_diffrn_measured_fraction_theta_max 0.998
_diffrn_measurement_details
;
#__ type_ start__ end____ width___ exp.time_
  1 omega   39.00   96.00   1.0000   12.0000
omega____ theta____ kappa____ phi______ frames
    -      110.5703  -45.0000    0.0000 57

#__ type_ start__ end____ width___ exp.time_
  2 omega   44.00   86.00   1.0000   12.0000
omega____ theta____ kappa____ phi______ frames
    -       76.0000   74.0000  -31.2443 42

#__ type_ start__ end____ width___ exp.time_
  3 omega  -31.00   -1.00   1.0000    4.0000
omega____ theta____ kappa____ phi______ frames
    -      -40.9453  -19.0000  -30.0000 30

#__ type_ start__ end____ width___ exp.time_
  4 omega  -89.00  -62.00   1.0000    4.0000
omega____ theta____ kappa____ phi______ frames
    -      -40.9453  -77.0000   60.0000 27

#__ type_ start__ end____ width___ exp.time_
  5 omega  -34.00   -8.00   1.0000    4.0000
omega____ theta____ kappa____ phi______ frames
    -      -40.9453  -77.0000   60.0000 26

#__ type_ start__ end____ width___ exp.time_
  6 omega -120.00  -36.00   1.0000    4.0000
omega____ theta____ kappa____ phi______ frames
    -      -40.9453  -19.0000  -30.0000 84

#__ type_ start__ end____ width___ exp.time_
  7 omega  -61.00  -12.00   1.0000    4.0000
omega____ theta____ kappa____ phi______ frames
    -      -40.9453  -57.0000 -180.0000 49

#__ type_ start__ end____ width___ exp.time_
  8 omega  -95.00  -64.00   1.0000    4.0000
omega____ theta____ kappa____ phi______ frames
    -      -40.9453  -57.0000  -90.0000 31

#__ type_ start__ end____ width___ exp.time_
  9 omega  -50.00  -13.00   1.0000    4.0000
omega____ theta____ kappa____ phi______ frames
    -      -40.9453  -57.0000  -90.0000 37

#__ type_ start__ end____ width___ exp.time_
 10 omega  -67.00   31.00   1.0000    4.0000
omega____ theta____ kappa____ phi______ frames
    -      -40.9453   57.0000   30.0000 98

#__ type_ start__ end____ width___ exp.time_
 11 omega  -33.00   49.00   1.0000    4.0000
omega____ theta____ kappa____ phi______ frames
    -       40.9453  -57.0000 -120.0000 82

#__ type_ start__ end____ width___ exp.time_
 12 omega   25.00   91.00   1.0000    4.0000
omega____ theta____ kappa____ phi______ frames
    -       40.9453 -125.0000 -180.0000 66

#__ type_ start__ end____ width___ exp.time_
 13 omega    6.00   31.00   1.0000    4.0000
omega____ theta____ kappa____ phi______ frames
    -       44.0000   90.0000   83.6869 25

#__ type_ start__ end____ width___ exp.time_
 14 omega   13.00   38.00   1.0000    4.0000
omega____ theta____ kappa____ phi______ frames
    -       48.0000   82.0000 -124.5539 25

#__ type_ start__ end____ width___ exp.time_
 15 omega   17.00   42.00   1.0000    4.0000
omega____ theta____ kappa____ phi______ frames
    -       52.0000   82.0000  -55.1837 25

#__ type_ start__ end____ width___ exp.time_
 16 omega   17.00   42.00   1.0000    4.0000
omega____ theta____ kappa____ phi______ frames
    -       52.0000   82.0000    1.4088 25

#__ type_ start__ end____ width___ exp.time_
 17 omega   22.00   47.00   1.0000    4.0000
omega____ theta____ kappa____ phi______ frames
    -       56.0000   78.0000   90.7109 25

#__ type_ start__ end____ width___ exp.time_
 18 omega  103.00  129.00   1.0000    4.0000
omega____ theta____ kappa____ phi______ frames
    -       60.0000   75.0000  -46.5481 26

#__ type_ start__ end____ width___ exp.time_
 19 omega   27.00   54.00   1.0000    4.0000
omega____ theta____ kappa____ phi______ frames
    -       60.0000   75.0000  -46.5481 27

#__ type_ start__ end____ width___ exp.time_
 20 omega   27.00   71.00   1.0000    4.0000
omega____ theta____ kappa____ phi______ frames
    -       60.0000   77.0000   38.2611 44

#__ type_ start__ end____ width___ exp.time_
 21 omega   30.00  108.00   1.0000    4.0000
omega____ theta____ kappa____ phi______ frames
    -       64.0000   77.0000  122.9253 78

#__ type_ start__ end____ width___ exp.time_
 22 omega   39.00   73.00   1.0000    4.0000
omega____ theta____ kappa____ phi______ frames
    -       68.0000   55.0000  117.1272 34

#__ type_ start__ end____ width___ exp.time_
 23 omega   41.00   75.00   1.0000    4.0000
omega____ theta____ kappa____ phi______ frames
    -       68.0000   72.0000  -82.1659 34

#__ type_ start__ end____ width___ exp.time_
 24 omega   35.00   62.00   1.0000    4.0000
omega____ theta____ kappa____ phi______ frames
    -       68.0000   75.0000  162.0478 27

#__ type_ start__ end____ width___ exp.time_
 25 omega   76.00  147.00   1.0000    4.0000
omega____ theta____ kappa____ phi______ frames
    -       68.0000   77.0000 -122.6322 71

#__ type_ start__ end____ width___ exp.time_
 26 omega   34.00   68.00   1.0000    4.0000
omega____ theta____ kappa____ phi______ frames
    -       68.0000   77.0000 -122.6322 34

#__ type_ start__ end____ width___ exp.time_
 27 omega   38.00   83.00   1.0000    4.0000
omega____ theta____ kappa____ phi______ frames
    -       72.0000   77.0000  175.5848 45

#__ type_ start__ end____ width___ exp.time_
 28 omega   80.00  152.00   1.0000   12.0000
omega____ theta____ kappa____ phi______ frames
    -      110.5703   61.0000   60.0000 72

#__ type_ start__ end____ width___ exp.time_
 29 omega   82.00  148.00   1.0000   12.0000
omega____ theta____ kappa____ phi______ frames
    -      110.5703   61.0000  -90.0000 66

#__ type_ start__ end____ width___ exp.time_
 30 omega   77.00  175.00   1.0000   12.0000
omega____ theta____ kappa____ phi______ frames
    -      110.5703   77.0000  150.0000 98

#__ type_ start__ end____ width___ exp.time_
 31 omega   35.00  109.00   1.0000   12.0000
omega____ theta____ kappa____ phi______ frames
    -      110.5703 -111.0000    0.0000 74

#__ type_ start__ end____ width___ exp.time_
 32 omega   26.00  103.00   1.0000   12.0000
omega____ theta____ kappa____ phi______ frames
    -      110.5703  -94.0000 -180.0000 77

#__ type_ start__ end____ width___ exp.time_
 33 omega   77.00  177.00   1.0000   12.0000
omega____ theta____ kappa____ phi______ frames
    -      110.5703   77.0000  -30.0000 100

#__ type_ start__ end____ width___ exp.time_
 34 omega   77.00  142.00   1.0000   12.0000
omega____ theta____ kappa____ phi______ frames
    -      110.5703   77.0000   30.0000 65

#__ type_ start__ end____ width___ exp.time_
 35 omega   80.00  107.00   1.0000   12.0000
omega____ theta____ kappa____ phi______ frames
    -      110.5703   61.0000   90.0000 27

#__ type_ start__ end____ width___ exp.time_
 36 omega   77.00  147.00   1.0000   12.0000
omega____ theta____ kappa____ phi______ frames
    -      110.5703   77.0000  -60.0000 70

#__ type_ start__ end____ width___ exp.time_
 37 omega   53.00  101.00   1.0000   12.0000
omega____ theta____ kappa____ phi______ frames
    -      110.5703  -94.0000   30.0000 48

#__ type_ start__ end____ width___ exp.time_
 38 omega   83.00  143.00   1.0000   12.0000
omega____ theta____ kappa____ phi______ frames
    -      110.5703   61.0000    0.0000 60

#__ type_ start__ end____ width___ exp.time_
 39 omega   79.00  105.00   1.0000   12.0000
omega____ theta____ kappa____ phi______ frames
    -      110.5703   77.0000    0.0000 26

#__ type_ start__ end____ width___ exp.time_
 40 omega   36.00   98.00   1.0000   12.0000
omega____ theta____ kappa____ phi______ frames
    -      110.5703  -45.0000 -180.0000 62

#__ type_ start__ end____ width___ exp.time_
 41 omega   59.00  145.00   1.0000   12.0000
omega____ theta____ kappa____ phi______ frames
    -      110.5703  178.0000   30.0000 86

#__ type_ start__ end____ width___ exp.time_
 42 omega   82.00  108.00   1.0000   12.0000
omega____ theta____ kappa____ phi______ frames
    -      110.5703   77.0000 -120.0000 26

#__ type_ start__ end____ width___ exp.time_
 43 omega   77.00  164.00   1.0000   12.0000
omega____ theta____ kappa____ phi______ frames
    -      110.5703   77.0000  120.0000 87

#__ type_ start__ end____ width___ exp.time_
 44 omega  113.00  165.00   1.0000   12.0000
omega____ theta____ kappa____ phi______ frames
    -      110.5703   77.0000 -180.0000 52

#__ type_ start__ end____ width___ exp.time_
 45 omega   78.00  119.00   1.0000   12.0000
omega____ theta____ kappa____ phi______ frames
    -      110.5703   77.0000   90.0000 41

#__ type_ start__ end____ width___ exp.time_
 46 omega   77.00  103.00   1.0000   12.0000
omega____ theta____ kappa____ phi______ frames
    -      110.5703   77.0000 -150.0000 26

#__ type_ start__ end____ width___ exp.time_
 47 omega   79.00  109.00   1.0000   12.0000
omega____ theta____ kappa____ phi______ frames
    -      110.5703   77.0000 -180.0000 30

#__ type_ start__ end____ width___ exp.time_
 48 omega   81.00  107.00   1.0000   12.0000
omega____ theta____ kappa____ phi______ frames
    -      110.5703   61.0000  -60.0000 26

#__ type_ start__ end____ width___ exp.time_
 49 omega   32.00  112.00   1.0000   12.0000
omega____ theta____ kappa____ phi______ frames
    -      110.5703 -111.0000  150.0000 80

#__ type_ start__ end____ width___ exp.time_
 50 omega   89.00  148.00   1.0000   12.0000
omega____ theta____ kappa____ phi______ frames
    -      110.5703   61.0000 -120.0000 59
;
_diffrn_measurement_device 'kappa diffractometer'
_diffrn_measurement_device_type 'SuperNova, Dual, Cu at zero, Atlas'
_diffrn_measurement_method '\w scans'
_diffrn_orient_matrix_UB_11 -0.1596728000
_diffrn_orient_matrix_UB_12 0.0777719000
_diffrn_orient_matrix_UB_13 -0.0711445000
_diffrn_orient_matrix_UB_21 -0.1402787000
_diffrn_orient_matrix_UB_22 0.0784305000
_diffrn_orient_matrix_UB_23 0.1311291000
_diffrn_orient_matrix_UB_31 0.0519970000
_diffrn_orient_matrix_UB_32 0.1392398000
_diffrn_orient_matrix_UB_33 -0.0177098000
_diffrn_radiation_monochromator mirror
_diffrn_radiation_probe x-ray
_diffrn_radiation_type CuK\a
_diffrn_radiation_wavelength 1.54184
_diffrn_reflns_av_R_equivalents 0.0175
_diffrn_reflns_av_unetI/netI 0.0192
_diffrn_reflns_Laue_measured_fraction_full 0.998
_diffrn_reflns_Laue_measured_fraction_max 0.998
_diffrn_reflns_limit_h_max 9
_diffrn_reflns_limit_h_min -9
_diffrn_reflns_limit_k_max 11
_diffrn_reflns_limit_k_min -10
_diffrn_reflns_limit_l_max 12
_diffrn_reflns_limit_l_min -12
_diffrn_reflns_number 10175
_diffrn_reflns_point_group_measured_fraction_full 0.931
_diffrn_reflns_point_group_measured_fraction_max 0.931
_diffrn_reflns_theta_full 66.500
_diffrn_reflns_theta_max 67.491
_diffrn_reflns_theta_min 4.312
_diffrn_source 'sealed X-ray tube'
_diffrn_source_current 0.80
_diffrn_source_power 0.040
_diffrn_source_target Cu
_diffrn_source_voltage 50
_exptl_absorpt_coefficient_mu 0.831
_exptl_absorpt_correction_T_max 1.00000
_exptl_absorpt_correction_T_min 0.00278
_exptl_absorpt_correction_type multi-scan
_exptl_absorpt_process_details
;
CrysAlisPro, Agilent Technologies,
Version 1.171.36.32 (release 02-08-2013 CrysAlis171 .NET)
(compiled Aug  2 2013,16:46:58)
Empirical absorption correction using spherical harmonics,
 implemented in SCALE3 ABSPACK scaling algorithm.
;
_exptl_crystal_colour colourless
_exptl_crystal_colour_primary colourless
_exptl_crystal_density_diffrn 1.424
_exptl_crystal_description block
_exptl_crystal_F_000 320
_exptl_crystal_size_max 0.25
_exptl_crystal_size_mid 0.2
_exptl_crystal_size_min 0.2
_refine_diff_density_max 0.170
_refine_diff_density_min -0.182
_refine_diff_density_rms 0.036
_refine_ls_abs_structure_details
;
 Flack x determined using 2129 quotients [(I+)-(I-)]/[(I+)+(I-)]
 (Parsons, Flack and Wagner, Acta Cryst. B69 (2013) 249-259).
;
_refine_ls_abs_structure_Flack 0.07(5)
_refine_ls_extinction_method none
_refine_ls_goodness_of_fit_ref 1.012
_refine_ls_hydrogen_treatment mixed
_refine_ls_matrix_type full
_refine_ls_number_parameters 415
_refine_ls_number_reflns 4775
_refine_ls_number_restraints 3
_refine_ls_restrained_S_all 1.012
_refine_ls_R_factor_all 0.0256
_refine_ls_R_factor_gt 0.0252
_refine_ls_shift/su_max 0.000
_refine_ls_shift/su_mean 0.000
_refine_ls_structure_factor_coef Fsqd
_refine_ls_weighting_details 'w=1/[\s^2^(Fo^2^)+(0.0470P)^2^+0.0670P] where P=(Fo^2^+2Fc^2^)/3'
_refine_ls_weighting_scheme calc
_refine_ls_wR_factor_gt 0.0661
_refine_ls_wR_factor_ref 0.0664
_reflns_Friedel_coverage 0.865
_reflns_Friedel_fraction_full 0.864
_reflns_Friedel_fraction_max 0.864
_reflns_number_gt 4716
_reflns_number_total 4775
_reflns_threshold_expression 'I > 2\s(I)'
_cod_data_source_file c7ra11997f2.cif
_cod_data_source_block alex316a
_cod_database_code 7229882
_shelx_shelxl_version_number 2014/7
_chemical_oxdiff_formula 'N2C10 H10 B Ph2 O6'
_shelx_space_group_comment
;
The symmetry employed for this shelxl refinement is uniquely defined
by the following loop, which should always be used as a source of
symmetry information in preference to the above space-group names.
They are only intended as comments.
;
_reflns_odcompleteness_completeness 100.00
_reflns_odcompleteness_iscentric 1
_reflns_odcompleteness_theta 68.13
_olex2_refinement_description
;
1. Fixed Uiso
 At 1.2 times of:
  All C(H) groups, All C(H,H) groups
 At 1.5 times of:
  All C(H,H,H) groups
2.a Ternary CH refined with riding coordinates:
 C40(H40), C41(H41), C43(H43), C47(H47)
2.b Secondary CH2 refined with riding coordinates:
 C42(H42A,H42B), C44(H44A,H44B), C45(H45A,H45B), C46(H46A,H46B)
2.c Aromatic/amide H refined with riding coordinates:
 C31(H31), C32(H32), C35(H35), C37(H37), C38(H38), C48(H48), C13(H13),
 C14(H14), C15(H15), C16(H16), C23(H23), C24(H24), C25(H25), C26(H26)
2.d X=CH2 refined with riding coordinates:
 C49(H49A,H49B)
2.e Idealised Me refined as rotating group:
 C30(H30A,H30B,H30C)
;
_olex2_submission_special_instructions 'No special instructions were received'

loop_
_space_group_symop_operation_xyz
'x, y, z'

loop_
_atom_site_label
_atom_site_type_symbol
_atom_site_fract_x
_atom_site_fract_y
_atom_site_fract_z
_atom_site_U_iso_or_equiv
_atom_site_adp_type
_atom_site_occupancy
_atom_site_site_symmetry_order
_atom_site_calc_flag
_atom_site_refinement_flags_posn
O1 O 0.47442(19) 0.82380(16) 0.42684(14) 0.0210(3) Uani 1 1 d .
H1 H 0.385(5) 0.815(4) 0.480(4) 0.051(9) Uiso 1 1 d .
O2 O 1.09740(19) 0.11586(16) 0.47507(14) 0.0231(3) Uani 1 1 d .
N1 N 0.7885(2) 0.65223(19) 0.79937(15) 0.0193(3) Uani 1 1 d .
N2 N 0.7884(2) 0.66696(18) 0.18034(15) 0.0146(3) Uani 1 1 d .
H2 H 0.791(4) 0.570(3) 0.174(2) 0.024(6) Uiso 1 1 d .
C30 C 1.0662(3) 0.1121(2) 0.3479(2) 0.0253(5) Uani 1 1 d .
H30A H 1.1068 0.1842 0.2966 0.038 Uiso 1 1 calc GR
H30B H 0.9308 0.1419 0.3547 0.038 Uiso 1 1 calc GR
H30C H 1.1396 0.0075 0.3048 0.038 Uiso 1 1 calc GR
C31 C 0.6785(3) 0.7837(2) 0.76243(19) 0.0208(4) Uani 1 1 d .
H31 H 0.6269 0.8728 0.8221 0.025 Uiso 1 1 calc R
C32 C 0.6318(3) 0.8015(2) 0.64047(19) 0.0187(4) Uani 1 1 d .
H32 H 0.5534 0.9004 0.6194 0.022 Uiso 1 1 calc R
C33 C 0.7000(2) 0.6757(2) 0.55247(18) 0.0164(4) Uani 1 1 d .
C34 C 0.8215(3) 0.5301(2) 0.58689(18) 0.0156(4) Uani 1 1 d .
C35 C 0.9009(3) 0.3912(2) 0.50436(18) 0.0171(4) Uani 1 1 d .
H35 H 0.8737 0.3922 0.4213 0.021 Uiso 1 1 calc R
C36 C 1.0169(3) 0.2557(2) 0.54436(19) 0.0185(4) Uani 1 1 d .
C37 C 1.0612(3) 0.2529(2) 0.66722(19) 0.0207(4) Uani 1 1 d .
H37 H 1.1442 0.1588 0.6928 0.025 Uiso 1 1 calc R
C38 C 0.9856(3) 0.3839(2) 0.74875(19) 0.0203(4) Uani 1 1 d .
H38 H 1.0156 0.3804 0.8311 0.024 Uiso 1 1 calc R
C39 C 0.8622(3) 0.5260(2) 0.71176(18) 0.0170(4) Uani 1 1 d .
C40 C 0.6447(2) 0.6904(2) 0.42273(18) 0.0157(4) Uani 1 1 d .
H40 H 0.6268 0.5967 0.4006 0.019 Uiso 1 1 calc R
C41 C 0.8031(2) 0.7032(2) 0.31555(17) 0.0144(4) Uani 1 1 d .
H41 H 0.9272 0.6254 0.3282 0.017 Uiso 1 1 calc R
C42 C 0.8090(2) 0.8634(2) 0.31844(17) 0.0160(4) Uani 1 1 d .
H42A H 0.7086 0.9316 0.3924 0.019 Uiso 1 1 calc R
H42B H 0.9334 0.8523 0.3310 0.019 Uiso 1 1 calc R
C43 C 0.7788(2) 0.9353(2) 0.19040(17) 0.0157(4) Uani 1 1 d .
H43 H 0.7738 1.0417 0.1950 0.019 Uiso 1 1 calc R
C44 C 0.5920(3) 0.9430(2) 0.16724(19) 0.0182(4) Uani 1 1 d .
H44A H 0.5647 0.9995 0.0897 0.022 Uiso 1 1 calc R
H44B H 0.4863 0.9987 0.2435 0.022 Uiso 1 1 calc R
C45 C 0.6092(3) 0.7781(2) 0.14592(18) 0.0169(4) Uani 1 1 d .
H45A H 0.4976 0.7673 0.2017 0.020 Uiso 1 1 calc R
H45B H 0.6141 0.7555 0.0537 0.020 Uiso 1 1 calc R
C46 C 0.9564(3) 0.6694(2) 0.08037(17) 0.0168(4) Uani 1 1 d .
H46A H 0.9587 0.6301 -0.0064 0.020 Uiso 1 1 calc R
H46B H 1.0757 0.6013 0.1038 0.020 Uiso 1 1 calc R
C47 C 0.9425(3) 0.8352(2) 0.07492(17) 0.0162(4) Uani 1 1 d .
H47 H 0.9085 0.8746 -0.0082 0.019 Uiso 1 1 calc R
C48 C 1.1277(3) 0.8419(2) 0.07727(18) 0.0192(4) Uani 1 1 d .
H48 H 1.2029 0.7746 0.1298 0.023 Uiso 1 1 calc R
C49 C 1.1920(3) 0.9354(3) 0.0110(2) 0.0271(4) Uani 1 1 d .
H49A H 1.1201 1.0041 -0.0425 0.033 Uiso 1 1 calc R
H49B H 1.3101 0.9341 0.0166 0.033 Uiso 1 1 calc R
B1 B 0.3596(3) 0.4276(3) 0.3020(2) 0.0165(4) Uani 1 1 d .
O10 O 0.5433(2) 0.19344(17) 0.54478(14) 0.0274(3) Uani 1 1 d .
O11 O 0.42877(18) 0.29180(15) 0.37518(13) 0.0188(3) Uani 1 1 d .
O12 O 0.21868(18) 0.56478(15) 0.38162(13) 0.0180(3) Uani 1 1 d .
O20 O 0.80784(18) 0.38270(16) 0.09909(13) 0.0199(3) Uani 1 1 d .
O21 O 0.52918(18) 0.46037(15) 0.24070(13) 0.0183(3) Uani 1 1 d .
O22 O 0.27559(17) 0.39481(15) 0.20439(13) 0.0175(3) Uani 1 1 d .
C10 C 0.4550(3) 0.3056(2) 0.49411(18) 0.0190(4) Uani 1 1 d .
C11 C 0.3624(3) 0.4646(2) 0.55906(19) 0.0179(4) Uani 1 1 d .
C12 C 0.2397(2) 0.5860(2) 0.50212(18) 0.0165(4) Uani 1 1 d .
C13 C 0.1376(3) 0.7315(2) 0.57021(19) 0.0194(4) Uani 1 1 d .
H13 H 0.0516 0.8130 0.5331 0.023 Uiso 1 1 calc R
C14 C 0.1624(3) 0.7565(2) 0.69208(19) 0.0223(4) Uani 1 1 d .
H14 H 0.0924 0.8555 0.7384 0.027 Uiso 1 1 calc R
C15 C 0.2888(3) 0.6381(3) 0.7477(2) 0.0240(4) Uani 1 1 d .
H15 H 0.3072 0.6568 0.8304 0.029 Uiso 1 1 calc R
C16 C 0.3868(3) 0.4933(2) 0.68109(19) 0.0213(4) Uani 1 1 d .
H16 H 0.4720 0.4121 0.7190 0.026 Uiso 1 1 calc R
C20 C 0.6499(2) 0.3818(2) 0.13193(18) 0.0160(4) Uani 1 1 d .
C21 C 0.5792(3) 0.3047(2) 0.05042(18) 0.0162(4) Uani 1 1 d .
C22 C 0.3903(3) 0.3221(2) 0.08840(18) 0.0155(4) Uani 1 1 d .
C23 C 0.3156(3) 0.2664(2) 0.00385(19) 0.0179(4) Uani 1 1 d .
H23 H 0.1870 0.2798 0.0283 0.022 Uiso 1 1 calc R
C24 C 0.4309(3) 0.1913(2) -0.11621(18) 0.0197(4) Uani 1 1 d .
H24 H 0.3796 0.1548 -0.1743 0.024 Uiso 1 1 calc R
C25 C 0.6212(3) 0.1686(2) -0.15295(18) 0.0205(4) Uani 1 1 d .
H25 H 0.6998 0.1143 -0.2342 0.025 Uiso 1 1 calc R
C26 C 0.6937(3) 0.2258(2) -0.06997(19) 0.0182(4) Uani 1 1 d .
H26 H 0.8226 0.2115 -0.0948 0.022 Uiso 1 1 calc R

loop_
_atom_site_aniso_label
_atom_site_aniso_U_11
_atom_site_aniso_U_22
_atom_site_aniso_U_33
_atom_site_aniso_U_23
_atom_site_aniso_U_13
_atom_site_aniso_U_12
O1 0.0135(6) 0.0238(8) 0.0216(7) 0.0042(6) -0.0020(5) -0.0049(6)
O2 0.0267(7) 0.0166(7) 0.0238(7) -0.0010(6) -0.0070(6) -0.0061(6)
N1 0.0232(8) 0.0225(9) 0.0139(7) 0.0005(6) -0.0019(6) -0.0127(7)
N2 0.0161(7) 0.0135(8) 0.0159(7) 0.0021(6) -0.0061(6) -0.0067(6)
C30 0.0283(10) 0.0219(11) 0.0240(10) -0.0046(8) -0.0046(8) -0.0094(9)
C31 0.0237(9) 0.0209(10) 0.0171(9) -0.0048(7) 0.0003(7) -0.0112(8)
C32 0.0184(9) 0.0171(9) 0.0195(9) 0.0015(7) -0.0011(7) -0.0083(7)
C33 0.0154(8) 0.0194(9) 0.0157(9) 0.0020(7) -0.0011(7) -0.0100(7)
C34 0.0151(8) 0.0202(10) 0.0143(8) 0.0027(7) -0.0017(6) -0.0110(7)
C35 0.0187(9) 0.0202(10) 0.0139(9) 0.0014(7) -0.0034(7) -0.0097(7)
C36 0.0194(9) 0.0184(10) 0.0187(9) 0.0003(8) -0.0024(7) -0.0099(8)
C37 0.0215(9) 0.0208(10) 0.0216(9) 0.0060(8) -0.0076(8) -0.0093(8)
C38 0.0250(9) 0.0242(10) 0.0162(9) 0.0057(8) -0.0073(7) -0.0136(8)
C39 0.0189(9) 0.0215(10) 0.0134(8) 0.0003(7) -0.0013(7) -0.0125(8)
C40 0.0147(8) 0.0145(9) 0.0178(9) 0.0028(7) -0.0041(7) -0.0059(7)
C41 0.0157(8) 0.0157(9) 0.0122(8) 0.0009(6) -0.0052(6) -0.0060(7)
C42 0.0188(9) 0.0156(9) 0.0153(8) 0.0002(7) -0.0045(7) -0.0085(7)
C43 0.0175(9) 0.0140(9) 0.0164(8) 0.0016(7) -0.0053(7) -0.0067(7)
C44 0.0170(9) 0.0170(9) 0.0215(9) 0.0042(7) -0.0083(7) -0.0060(7)
C45 0.0165(8) 0.0192(9) 0.0171(9) 0.0041(7) -0.0091(6) -0.0070(7)
C46 0.0182(9) 0.0178(9) 0.0135(8) -0.0006(7) -0.0026(7) -0.0073(7)
C47 0.0187(9) 0.0183(9) 0.0140(8) 0.0031(7) -0.0059(7) -0.0091(7)
C48 0.0198(9) 0.0218(9) 0.0172(9) 0.0004(7) -0.0061(7) -0.0090(7)
C49 0.0263(10) 0.0305(11) 0.0303(11) 0.0060(9) -0.0088(8) -0.0167(9)
B1 0.0158(9) 0.0173(10) 0.0171(10) 0.0000(8) -0.0036(7) -0.0075(8)
O10 0.0357(8) 0.0197(7) 0.0243(7) 0.0034(6) -0.0133(6) -0.0061(6)
O11 0.0214(6) 0.0174(7) 0.0168(6) 0.0000(5) -0.0062(5) -0.0065(5)
O12 0.0170(6) 0.0189(7) 0.0161(6) -0.0010(5) -0.0047(5) -0.0051(5)
O20 0.0185(7) 0.0196(7) 0.0234(7) -0.0015(5) -0.0036(5) -0.0102(5)
O21 0.0186(6) 0.0194(7) 0.0180(6) -0.0025(5) -0.0040(5) -0.0089(5)
O22 0.0154(6) 0.0202(7) 0.0166(6) -0.0012(5) -0.0042(5) -0.0068(5)
C10 0.0193(9) 0.0211(10) 0.0175(9) 0.0023(8) -0.0054(7) -0.0089(8)
C11 0.0176(8) 0.0202(10) 0.0168(9) 0.0026(7) -0.0018(7) -0.0101(7)
C12 0.0152(8) 0.0213(10) 0.0147(9) 0.0012(7) -0.0012(7) -0.0104(7)
C13 0.0168(9) 0.0186(9) 0.0208(9) 0.0004(7) 0.0002(7) -0.0077(7)
C14 0.0241(10) 0.0226(10) 0.0178(9) -0.0044(8) 0.0026(7) -0.0111(8)
C15 0.0300(10) 0.0297(11) 0.0148(9) -0.0001(8) -0.0023(7) -0.0166(9)
C16 0.0268(10) 0.0233(10) 0.0178(10) 0.0045(8) -0.0063(8) -0.0139(8)
C20 0.0176(9) 0.0140(9) 0.0170(9) 0.0034(7) -0.0062(7) -0.0062(7)
C21 0.0189(9) 0.0132(9) 0.0184(9) 0.0046(7) -0.0063(7) -0.0078(7)
C22 0.0191(9) 0.0109(8) 0.0170(9) 0.0032(7) -0.0065(7) -0.0056(7)
C23 0.0188(8) 0.0171(9) 0.0202(9) 0.0037(7) -0.0091(7) -0.0075(7)
C24 0.0269(10) 0.0170(9) 0.0196(9) 0.0035(7) -0.0137(8) -0.0093(8)
C25 0.0273(10) 0.0166(9) 0.0156(9) 0.0018(7) -0.0044(7) -0.0078(8)
C26 0.0195(9) 0.0155(9) 0.0197(9) 0.0035(7) -0.0042(7) -0.0076(7)

loop_
_atom_type_symbol
_atom_type_description
_atom_type_scat_dispersion_real
_atom_type_scat_dispersion_imag
_atom_type_scat_source
C C 0.0181 0.0091 'International Tables Vol C Tables 4.2.6.8 and 6.1.1.4'
H H 0.0000 0.0000 'International Tables Vol C Tables 4.2.6.8 and 6.1.1.4'
B B 0.0090 0.0039 'International Tables Vol C Tables 4.2.6.8 and 6.1.1.4'
N N 0.0311 0.0180 'International Tables Vol C Tables 4.2.6.8 and 6.1.1.4'
O O 0.0492 0.0322 'International Tables Vol C Tables 4.2.6.8 and 6.1.1.4'

loop_
_geom_angle_atom_site_label_1
_geom_angle_atom_site_label_2
_geom_angle_atom_site_label_3
_geom_angle
C36 O2 C30 116.90(15)
C31 N1 C39 116.73(16)
C45 N2 C41 113.74(13)
C45 N2 C46 108.33(14)
C46 N2 C41 109.23(13)
N1 C31 C32 124.52(17)
C33 C32 C31 119.72(18)
C32 C33 C34 118.19(17)
C32 C33 C40 120.77(17)
C34 C33 C40 121.03(16)
C35 C34 C33 123.57(17)
C35 C34 C39 119.10(17)
C39 C34 C33 117.33(17)
C36 C35 C34 120.12(17)
O2 C36 C35 125.28(17)
O2 C36 C37 114.10(17)
C35 C36 C37 120.62(17)
C38 C37 C36 120.47(18)
C37 C38 C39 120.56(18)
N1 C39 C34 123.47(18)
N1 C39 C38 117.44(17)
C38 C39 C34 119.08(17)
O1 C40 C33 111.66(15)
O1 C40 C41 108.03(15)
C33 C40 C41 109.58(14)
N2 C41 C40 111.93(14)
N2 C41 C42 107.62(14)
C40 C41 C42 114.02(14)
C43 C42 C41 109.90(14)
C42 C43 C44 109.48(15)
C42 C43 C47 110.16(14)
C44 C43 C47 108.27(15)
C43 C44 C45 109.11(14)
N2 C45 C44 108.48(14)
N2 C46 C47 109.92(14)
C46 C47 C43 107.49(14)
C48 C47 C43 112.22(15)
C48 C47 C46 111.97(15)
C49 C48 C47 124.03(19)
O11 B1 O21 106.61(15)
O12 B1 O11 114.05(16)
O12 B1 O21 107.55(16)
O12 B1 O22 107.65(15)
O22 B1 O11 109.33(16)
O22 B1 O21 111.70(16)
C10 O11 B1 120.76(15)
C12 O12 B1 116.98(14)
C20 O21 B1 120.87(15)
C22 O22 B1 118.59(15)
O10 C10 O11 120.89(17)
O10 C10 C11 123.56(17)
O11 C10 C11 115.49(16)
C12 C11 C10 120.31(17)
C16 C11 C10 120.32(18)
C16 C11 C12 119.24(18)
O12 C12 C11 121.09(16)
O12 C12 C13 119.01(17)
C13 C12 C11 119.90(17)
C14 C13 C12 119.71(18)
C13 C14 C15 120.89(18)
C16 C15 C14 119.23(19)
C15 C16 C11 120.97(19)
O20 C20 O21 120.22(17)
O20 C20 C21 123.12(17)
O21 C20 C21 116.52(16)
C22 C21 C20 119.69(16)
C26 C21 C20 120.48(17)
C26 C21 C22 119.59(17)
O22 C22 C21 121.72(17)
O22 C22 C23 118.36(17)
C23 C22 C21 119.90(17)
C24 C23 C22 119.42(18)
C23 C24 C25 121.06(17)
C26 C25 C24 119.33(17)
C25 C26 C21 120.64(18)

loop_
_geom_bond_atom_site_label_1
_geom_bond_atom_site_label_2
_geom_bond_distance
O1 C40 1.421(2)
O2 C30 1.425(2)
O2 C36 1.359(2)
N1 C31 1.316(3)
N1 C39 1.365(3)
N2 C41 1.517(2)
N2 C45 1.508(2)
N2 C46 1.511(2)
C31 C32 1.410(3)
C32 C33 1.369(3)
C33 C34 1.427(3)
C33 C40 1.520(2)
C34 C35 1.421(3)
C34 C39 1.425(2)
C35 C36 1.372(3)
C36 C37 1.418(3)
C37 C38 1.361(3)
C38 C39 1.421(3)
C40 C41 1.535(3)
C41 C42 1.547(3)
C42 C43 1.530(3)
C43 C44 1.532(2)
C43 C47 1.548(2)
C44 C45 1.538(3)
C46 C47 1.540(3)
C47 C48 1.506(3)
C48 C49 1.317(3)
B1 O11 1.468(3)
B1 O12 1.443(2)
B1 O21 1.508(3)
B1 O22 1.451(2)
O10 C10 1.209(3)
O11 C10 1.338(2)
O12 C12 1.351(2)
O20 C20 1.228(2)
O21 C20 1.320(2)
O22 C22 1.348(2)
C10 C11 1.484(3)
C11 C12 1.405(3)
C11 C16 1.395(3)
C12 C13 1.395(3)
C13 C14 1.385(3)
C14 C15 1.396(3)
C15 C16 1.383(3)
C20 C21 1.476(3)
C21 C22 1.403(3)
C21 C26 1.400(3)
C22 C23 1.396(3)
C23 C24 1.388(3)
C24 C25 1.399(3)
C25 C26 1.380(3)

loop_
_geom_hbond_atom_site_label_D
_geom_hbond_atom_site_label_H
_geom_hbond_atom_site_label_A
_geom_hbond_distance_DH
_geom_hbond_distance_HA
_geom_hbond_distance_DA
_geom_hbond_angle_DHA
N2 H2 O20 0.91(3) 1.91(3) 2.790(2) 160(2)

loop_
_geom_torsion_atom_site_label_1
_geom_torsion_atom_site_label_2
_geom_torsion_atom_site_label_3
_geom_torsion_atom_site_label_4
_geom_torsion
O1 C40 C41 N2 -76.48(18)
O1 C40 C41 C42 45.98(19)
O2 C36 C37 C38 -178.00(17)
N1 C31 C32 C33 1.3(3)
N2 C41 C42 C43 5.48(18)
N2 C46 C47 C43 9.34(18)
N2 C46 C47 C48 133.02(15)
C30 O2 C36 C35 3.5(3)
C30 O2 C36 C37 -176.96(16)
C31 N1 C39 C34 -1.8(3)
C31 N1 C39 C38 178.30(17)
C31 C32 C33 C34 -1.7(3)
C31 C32 C33 C40 177.24(16)
C32 C33 C34 C35 179.85(17)
C32 C33 C34 C39 0.5(3)
C32 C33 C40 O1 -21.1(2)
C32 C33 C40 C41 98.57(19)
C33 C34 C35 C36 179.89(17)
C33 C34 C39 N1 1.3(3)
C33 C34 C39 C38 -178.78(16)
C33 C40 C41 N2 161.67(15)
C33 C40 C41 C42 -75.87(18)
C34 C33 C40 O1 157.83(16)
C34 C33 C40 C41 -82.5(2)
C34 C35 C36 O2 178.60(17)
C34 C35 C36 C37 -0.9(3)
C35 C34 C39 N1 -178.08(16)
C35 C34 C39 C38 1.8(3)
C35 C36 C37 C38 1.6(3)
C36 C37 C38 C39 -0.5(3)
C37 C38 C39 N1 178.70(17)
C37 C38 C39 C34 -1.2(3)
C39 N1 C31 C32 0.5(3)
C39 C34 C35 C36 -0.8(3)
C40 C33 C34 C35 0.9(3)
C40 C33 C34 C39 -178.44(16)
C40 C41 C42 C43 -119.31(16)
C41 N2 C45 C44 53.50(19)
C41 N2 C46 C47 -68.07(17)
C41 C42 C43 C44 55.84(18)
C41 C42 C43 C47 -63.11(18)
C42 C43 C44 C45 -65.59(19)
C42 C43 C47 C46 53.80(18)
C42 C43 C47 C48 -69.7(2)
C43 C44 C45 N2 10.6(2)
C43 C47 C48 C49 -95.7(2)
C44 C43 C47 C46 -65.89(18)
C44 C43 C47 C48 170.58(15)
C45 N2 C41 C40 63.24(19)
C45 N2 C41 C42 -62.80(18)
C45 N2 C46 C47 56.31(18)
C46 N2 C41 C40 -175.61(15)
C46 N2 C41 C42 58.36(17)
C46 N2 C45 C44 -68.16(17)
C46 C47 C48 C49 143.28(19)
C47 C43 C44 C45 54.52(19)
B1 O11 C10 O10 -166.43(18)
B1 O11 C10 C11 16.1(2)
B1 O12 C12 C11 -15.3(2)
B1 O12 C12 C13 164.47(17)
B1 O21 C20 O20 -163.05(17)
B1 O21 C20 C21 21.2(2)
B1 O22 C22 C21 -12.6(3)
B1 O22 C22 C23 168.82(17)
O10 C10 C11 C12 -170.76(19)
O10 C10 C11 C16 5.2(3)
O11 B1 O12 C12 36.2(2)
O11 B1 O21 C20 80.74(19)
O11 B1 O22 C22 -84.8(2)
O11 C10 C11 C12 6.7(3)
O11 C10 C11 C16 -177.40(16)
O12 B1 O11 C10 -37.7(2)
O12 B1 O21 C20 -156.54(15)
O12 B1 O22 C22 150.85(15)
O12 C12 C13 C14 -177.87(17)
O20 C20 C21 C22 -173.46(18)
O20 C20 C21 C26 0.9(3)
O21 B1 O11 C10 80.88(19)
O21 B1 O12 C12 -81.82(19)
O21 B1 O22 C22 33.0(2)
O21 C20 C21 C22 2.2(2)
O21 C20 C21 C26 176.54(16)
O22 B1 O11 C10 -158.23(15)
O22 B1 O12 C12 157.68(15)
O22 B1 O21 C20 -38.6(2)
O22 C22 C23 C24 179.94(16)
C10 C11 C12 O12 -7.0(3)
C10 C11 C12 C13 173.18(17)
C10 C11 C16 C15 -174.44(18)
C11 C12 C13 C14 1.9(3)
C12 C11 C16 C15 1.5(3)
C12 C13 C14 C15 0.3(3)
C13 C14 C15 C16 -1.5(3)
C14 C15 C16 C11 0.6(3)
C16 C11 C12 O12 176.98(17)
C16 C11 C12 C13 -2.8(3)
C20 C21 C22 O22 -6.8(3)
C20 C21 C22 C23 171.74(17)
C20 C21 C26 C25 -172.65(17)
C21 C22 C23 C24 1.3(3)
C22 C21 C26 C25 1.7(3)
C22 C23 C24 C25 1.0(3)
C23 C24 C25 C26 -1.9(3)
C24 C25 C26 C21 0.6(3)
C26 C21 C22 O22 178.80(17)
C26 C21 C22 C23 -2.7(3)
